data_7006629
loop_
_publ_author_name
'Failes, Timothy W.'
'Hambley, Trevor W.'

_publ_section_title
;
 Models of hypoxia activated prodrugs: Co(III) complexes of hydroxamic
 acids.
;
_journal_issue 15
_journal_name_full 'Dalton transactions (Cambridge, England : 2003)'
_journal_page_first 1895
_journal_page_last 1901
_journal_paper_doi 10.1039/b512322d
_journal_year 2006
_chemical_formula_moiety '[Co(pha)tpa](ClO4)1.5'
_chemical_formula_sum 'C21 H24 Cl1.5 Co N5 O8'
_chemical_formula_weight 586.56
_chemical_name_systematic
;
?
;
_space_group_IT_number 15
_symmetry_cell_setting monoclinic
_symmetry_space_group_name_Hall '-C 2yc'
_symmetry_space_group_name_H-M 'C 1 2/c 1'
_atom_sites_solution_hydrogens geom
_atom_sites_solution_primary direct
_atom_sites_solution_secondary difmap
_audit_creation_method SHELXL-97
_cell_angle_alpha 90.00
_cell_angle_beta 124.426(6)
_cell_angle_gamma 90.00
_cell_formula_units_Z 8
_cell_length_a 19.720(7)
_cell_length_b 18.459(7)
_cell_length_c 17.196(6)
_cell_measurement_temperature 293(2)
_cell_volume 5163(3)
_computing_cell_refinement SMART
_computing_data_collection SMART
_computing_data_reduction SAINT
_computing_molecular_graphics WINGX
_computing_publication_material ORTEP
_computing_structure_refinement 'SHELXL-97 (Sheldrick, 1997)'
_computing_structure_solution SHELXS-86
_diffrn_ambient_temperature 293(2)
_diffrn_measured_fraction_theta_full 0.936
_diffrn_measured_fraction_theta_max 0.936
_diffrn_radiation_monochromator graphite
_diffrn_radiation_source 'fine-focus sealed tube'
_diffrn_radiation_type MoK\a
_diffrn_radiation_wavelength 0.71073
_diffrn_reflns_av_R_equivalents 0.0973
_diffrn_reflns_av_sigmaI/netI 0.0907
_diffrn_reflns_limit_h_max 20
_diffrn_reflns_limit_h_min -26
_diffrn_reflns_limit_k_max 24
_diffrn_reflns_limit_k_min -24
_diffrn_reflns_limit_l_max 22
_diffrn_reflns_limit_l_min -22
_diffrn_reflns_number 22888
_diffrn_reflns_theta_full 28.39
_diffrn_reflns_theta_max 28.39
_diffrn_reflns_theta_min 1.67
_exptl_absorpt_coefficient_mu 0.874
_exptl_absorpt_correction_type SADABS
_exptl_crystal_colour grey/green
_exptl_crystal_density_diffrn 1.509
_exptl_crystal_density_method 'not measured'
_exptl_crystal_description prism
_exptl_crystal_F_000 2412
_refine_diff_density_max 0.669
_refine_diff_density_min -0.556
_refine_diff_density_rms 0.101
_refine_ls_extinction_method none
_refine_ls_goodness_of_fit_ref 1.005
_refine_ls_hydrogen_treatment mixed
_refine_ls_matrix_type full
_refine_ls_number_parameters 336
_refine_ls_number_reflns 6069
_refine_ls_number_restraints 30
_refine_ls_restrained_S_all 1.017
_refine_ls_R_factor_all 0.2021
_refine_ls_R_factor_gt 0.0825
_refine_ls_shift/su_max 0.007
_refine_ls_shift/su_mean 0.000
_refine_ls_structure_factor_coef Fsqd
_refine_ls_weighting_details 'calc w=1/[\s^2^(Fo^2^)+(0.1329P)^2^+28.8445P] where P=(Fo^2^+2Fc^2^)/3'
_refine_ls_weighting_scheme calc
_refine_ls_wR_factor_gt 0.2141
_refine_ls_wR_factor_ref 0.3149
_reflns_number_gt 2549
_reflns_number_total 6069
_reflns_threshold_expression >2sigma(I)
_cod_data_source_file b512322d.txt
_cod_data_source_block twf26
_cod_depositor_comments
;
The following automatic conversions were performed:
'_symmetry_cell_setting' value 'Monoclinic' changed to 'monoclinic'
according to '/home/saulius/struct/CIF-dictionaries/cif_core.dic'
dictionary named 'cif_core.dic' version 2.4.1 from 2010-06-29.

Automatic conversion script
Id: cif_fix_enum 1527 2010-12-29 10:47:43Z saulius 
;
_cod_original_sg_symbol_H-M C2/c
_cod_original_formula_sum 'C21 H24 Cl1.50 Co N5 O8'
_cod_database_code 7006629

loop_
_symmetry_equiv_pos_as_xyz
'x, y, z'
'-x, y, -z+1/2'
'x+1/2, y+1/2, z'
'-x+1/2, y+1/2, -z+1/2'
'-x, -y, -z'
'x, -y, z-1/2'
'-x+1/2, -y+1/2, -z'
'x+1/2, -y+1/2, z-1/2'

loop_
_atom_site_label
_atom_site_type_symbol
_atom_site_fract_x
_atom_site_fract_y
_atom_site_fract_z
_atom_site_U_iso_or_equiv
_atom_site_adp_type
_atom_site_occupancy
_atom_site_symmetry_multiplicity
_atom_site_calc_flag
_atom_site_refinement_flags
_atom_site_disorder_assembly
_atom_site_disorder_group
C1 C 0.3218(5) 0.6672(6) 0.4596(6) 0.074(2) Uani 1 1 d . . .
C2 C 0.2752(7) 0.5996(7) 0.4504(10) 0.124(4) Uani 1 1 d . . .
H2A H 0.2457 0.6082 0.4794 0.149 Uiso 1 1 calc R . .
H2B H 0.2348 0.5902 0.3839 0.149 Uiso 1 1 calc R . .
C3 C 0.3271(11) 0.5345(8) 0.4936(13) 0.177(7) Uani 1 1 d . . .
H3A H 0.3631 0.5410 0.5606 0.266 Uiso 1 1 calc R . .
H3B H 0.3593 0.5272 0.4683 0.266 Uiso 1 1 calc R . .
H3C H 0.2928 0.4930 0.4799 0.266 Uiso 1 1 calc R . .
C4 C 0.3995(6) 0.9008(5) 0.4095(7) 0.090(3) Uani 1 1 d . . .
H4A H 0.3688 0.9164 0.4349 0.108 Uiso 1 1 calc R . .
H4B H 0.4208 0.9435 0.3971 0.108 Uiso 1 1 calc R . .
C5 C 0.3451(5) 0.8596(5) 0.3209(6) 0.073(2) Uani 1 1 d . . .
C6 C 0.2950(6) 0.8920(6) 0.2317(8) 0.104(3) Uani 1 1 d . . .
H6 H 0.2964 0.9418 0.2243 0.124 Uiso 1 1 calc R . .
C7 C 0.2439(7) 0.8482(8) 0.1557(8) 0.109(4) Uani 1 1 d . . .
H7 H 0.2094 0.8679 0.0957 0.130 Uiso 1 1 calc R . .
C8 C 0.2447(6) 0.7763(7) 0.1692(6) 0.094(3) Uani 1 1 d . . .
H8 H 0.2095 0.7466 0.1181 0.112 Uiso 1 1 calc R . .
C9 C 0.2958(5) 0.7460(5) 0.2560(5) 0.069(2) Uani 1 1 d . . .
H9 H 0.2962 0.6960 0.2633 0.083 Uiso 1 1 calc R . .
C10 C 0.5379(5) 0.8530(5) 0.4649(6) 0.073(2) Uani 1 1 d . . .
H10A H 0.5279 0.8907 0.4202 0.087 Uiso 1 1 calc R . .
H10B H 0.5890 0.8642 0.5244 0.087 Uiso 1 1 calc R . .
C11 C 0.5460(4) 0.7823(5) 0.4299(5) 0.0624(19) Uani 1 1 d . . .
C12 C 0.5996(5) 0.7701(6) 0.4051(6) 0.080(3) Uani 1 1 d . . .
H12 H 0.6317 0.8077 0.4066 0.097 Uiso 1 1 calc R . .
C13 C 0.6059(6) 0.7014(7) 0.3779(7) 0.095(3) Uani 1 1 d . . .
H13 H 0.6426 0.6923 0.3613 0.114 Uiso 1 1 calc R . .
C14 C 0.5587(6) 0.6479(6) 0.3754(7) 0.090(3) Uani 1 1 d . . .
H14 H 0.5634 0.6012 0.3585 0.108 Uiso 1 1 calc R . .
C15 C 0.5034(5) 0.6623(4) 0.3979(6) 0.068(2) Uani 1 1 d . . .
H15 H 0.4692 0.6255 0.3937 0.081 Uiso 1 1 calc R . .
C16 C 0.5006(6) 0.8694(7) 0.5787(7) 0.103(4) Uani 1 1 d . . .
H16A H 0.5418 0.9072 0.6022 0.123 Uiso 1 1 calc R . .
H16B H 0.4560 0.8868 0.5823 0.123 Uiso 1 1 calc R . .
C17 C 0.5366(7) 0.8045(8) 0.6369(7) 0.098(3) Uani 1 1 d U . .
C18 C 0.5965(9) 0.7999(9) 0.7361(10) 0.140(5) Uani 1 1 d U . .
H18 H 0.6207 0.8413 0.7726 0.168 Uiso 1 1 calc R . .
C19 C 0.6155(11) 0.7360(11) 0.7730(12) 0.155(6) Uani 1 1 d U . .
H19 H 0.6505 0.7347 0.8384 0.186 Uiso 1 1 calc R . .
C20 C 0.5926(9) 0.6728(10) 0.7312(10) 0.143(5) Uani 1 1 d U . .
H20 H 0.6137 0.6289 0.7625 0.172 Uiso 1 1 calc R . .
C21 C 0.5329(6) 0.6786(7) 0.6341(7) 0.098(3) Uani 1 1 d U . .
H21 H 0.5111 0.6362 0.5992 0.118 Uiso 1 1 calc R . .
N1 N 0.3454(3) 0.7882(3) 0.3309(4) 0.0543(14) Uani 1 1 d . . .
N2 N 0.4977(4) 0.7285(4) 0.4257(4) 0.0600(16) Uani 1 1 d . . .
N3 N 0.5060(4) 0.7416(5) 0.5893(5) 0.082(2) Uani 1 1 d . . .
N4 N 0.4687(4) 0.8527(4) 0.4784(5) 0.0681(18) Uani 1 1 d . . .
N5 N 0.3075(4) 0.7266(5) 0.4846(5) 0.083(2) Uani 1 1 d . . .
H5 H 0.2722 0.7293 0.4989 0.100 Uiso 1 1 calc R . .
O1 O 0.3768(3) 0.6649(3) 0.4412(4) 0.0680(14) Uani 1 1 d . . .
O2 O 0.3509(3) 0.7873(3) 0.4883(4) 0.0731(15) Uani 1 1 d . . .
O3 O 0.2063(5) 0.4332(5) 0.6802(7) 0.147(3) Uani 1 1 d . . .
O4 O 0.3429(5) 0.4320(6) 0.7247(7) 0.172(4) Uani 1 1 d . . .
O5 O 0.2588(6) 0.5221(4) 0.6314(7) 0.149(4) Uani 1 1 d . . .
O6 O 0.2395(6) 0.4004(6) 0.5771(8) 0.169(4) Uani 1 1 d . . .
Cl1 Cl 0.26113(16) 0.44787(15) 0.6545(2) 0.0991(9) Uani 1 1 d . . .
Cl2 Cl 0.0000 0.4818(3) 0.2500 0.1238(15) Uani 1 2 d S . .
O11 O 0.0000 0.4072(10) 0.2500 0.255(11) Uani 1 2 d S . .
O12 O 0.0556(12) 0.5106(17) 0.245(2) 0.318(18) Uani 0.75 1 d P . .
O13 O 0.039(3) 0.4962(11) 0.3385(16) 0.36(2) Uani 0.75 1 d P . .
Co1 Co 0.42332(6) 0.75632(6) 0.45806(7) 0.0565(4) Uani 1 1 d . . .

loop_
_atom_site_aniso_label
_atom_site_aniso_U_11
_atom_site_aniso_U_22
_atom_site_aniso_U_33
_atom_site_aniso_U_23
_atom_site_aniso_U_13
_atom_site_aniso_U_12
C1 0.055(5) 0.108(7) 0.060(5) 0.012(5) 0.033(4) 0.004(5)
C2 0.088(7) 0.124(10) 0.164(11) 0.050(9) 0.074(8) -0.001(7)
C3 0.230(18) 0.127(13) 0.24(2) -0.001(13) 0.171(17) -0.026(13)
C4 0.084(6) 0.055(5) 0.123(8) -0.017(5) 0.054(6) 0.004(5)
C5 0.066(5) 0.062(5) 0.081(6) 0.000(4) 0.035(5) 0.008(4)
C6 0.082(7) 0.087(7) 0.108(8) 0.017(7) 0.033(7) 0.015(6)
C7 0.094(8) 0.125(10) 0.086(8) 0.031(7) 0.039(7) 0.027(8)
C8 0.071(6) 0.128(9) 0.057(5) -0.007(6) 0.022(5) 0.004(6)
C9 0.055(4) 0.092(6) 0.054(4) -0.012(4) 0.027(4) -0.003(4)
C10 0.056(5) 0.086(6) 0.080(5) -0.004(5) 0.041(4) -0.006(4)
C11 0.050(4) 0.078(5) 0.059(4) 0.009(4) 0.030(4) 0.008(4)
C12 0.073(6) 0.108(7) 0.081(6) 0.018(5) 0.056(5) 0.015(5)
C13 0.082(6) 0.121(9) 0.108(8) 0.000(7) 0.069(6) 0.014(6)
C14 0.090(7) 0.102(8) 0.092(7) 0.004(6) 0.059(6) 0.030(6)
C15 0.070(5) 0.066(5) 0.070(5) -0.001(4) 0.042(4) 0.013(4)
C16 0.083(6) 0.140(10) 0.106(8) -0.068(8) 0.067(6) -0.051(7)
C17 0.095(6) 0.138(7) 0.069(5) -0.015(5) 0.051(5) -0.024(6)
C18 0.131(8) 0.165(9) 0.111(8) -0.019(7) 0.061(6) -0.038(7)
C19 0.172(10) 0.182(10) 0.115(8) 0.012(7) 0.084(7) -0.018(8)
C20 0.142(8) 0.174(9) 0.121(8) 0.047(7) 0.078(7) -0.010(7)
C21 0.074(5) 0.144(8) 0.076(6) 0.020(5) 0.041(5) -0.003(5)
N1 0.049(3) 0.058(4) 0.056(3) 0.000(3) 0.030(3) 0.007(3)
N2 0.048(3) 0.077(4) 0.053(3) 0.002(3) 0.028(3) 0.012(3)
N3 0.050(4) 0.144(7) 0.053(4) -0.004(5) 0.030(3) -0.011(4)
N4 0.056(4) 0.080(5) 0.071(4) -0.027(3) 0.038(3) -0.009(3)
N5 0.056(4) 0.135(7) 0.067(4) -0.010(4) 0.039(4) -0.005(4)
O1 0.058(3) 0.080(4) 0.069(3) 0.003(3) 0.038(3) -0.003(3)
O2 0.060(3) 0.096(4) 0.076(4) -0.020(3) 0.047(3) -0.010(3)
O3 0.143(7) 0.141(7) 0.217(10) 0.014(7) 0.139(8) -0.010(6)
O4 0.087(5) 0.207(11) 0.153(8) 0.038(7) 0.028(6) 0.033(6)
O5 0.191(9) 0.081(5) 0.223(10) 0.057(6) 0.146(9) 0.046(5)
O6 0.154(8) 0.155(9) 0.198(10) -0.058(8) 0.100(8) -0.012(7)
Cl1 0.0839(17) 0.0841(18) 0.131(2) 0.0200(16) 0.0623(17) 0.0176(13)
Cl2 0.174(5) 0.124(4) 0.124(4) 0.000 0.115(4) 0.000
O11 0.47(4) 0.142(15) 0.155(14) 0.000 0.17(2) 0.000
O12 0.159(14) 0.48(4) 0.32(3) 0.25(3) 0.138(18) 0.037(19)
O13 0.76(7) 0.148(15) 0.181(19) -0.016(14) 0.27(3) 0.03(3)
Co1 0.0468(5) 0.0766(8) 0.0495(6) -0.0080(5) 0.0292(4) -0.0014(5)

loop_
_atom_type_symbol
_atom_type_description
_atom_type_scat_dispersion_real
_atom_type_scat_dispersion_imag
_atom_type_scat_source
C C 0.0033 0.0016 'International Tables Vol C Tables 4.2.6.8 and 6.1.1.4'
H H 0.0000 0.0000 'International Tables Vol C Tables 4.2.6.8 and 6.1.1.4'
N N 0.0061 0.0033 'International Tables Vol C Tables 4.2.6.8 and 6.1.1.4'
O O 0.0106 0.0060 'International Tables Vol C Tables 4.2.6.8 and 6.1.1.4'
Cl Cl 0.1484 0.1585 'International Tables Vol C Tables 4.2.6.8 and 6.1.1.4'
Co Co 0.3494 0.9721 'International Tables Vol C Tables 4.2.6.8 and 6.1.1.4'

loop_
_geom_angle_atom_site_label_1
_geom_angle_atom_site_label_2
_geom_angle_atom_site_label_3
_geom_angle
_geom_angle_site_symmetry_1
_geom_angle_site_symmetry_3
_geom_angle_publ_flag
N5 C1 O1 119.4(9) . . ?
N5 C1 C2 120.9(9) . . ?
O1 C1 C2 119.7(10) . . ?
C3 C2 C1 114.4(10) . . ?
C5 C4 N4 108.4(7) . . ?
N1 C5 C6 120.9(9) . . ?
N1 C5 C4 115.4(8) . . ?
C6 C5 C4 123.8(9) . . ?
C7 C6 C5 118.2(10) . . ?
C8 C7 C6 119.0(10) . . ?
C7 C8 C9 121.5(10) . . ?
N1 C9 C8 120.0(9) . . ?
C11 C10 N4 111.9(7) . . ?
N2 C11 C12 120.6(8) . . ?
N2 C11 C10 115.8(7) . . ?
C12 C11 C10 123.5(8) . . ?
C11 C12 C13 119.5(9) . . ?
C14 C13 C12 119.6(9) . . ?
C13 C14 C15 119.6(9) . . ?
N2 C15 C14 121.2(9) . . ?
C17 C16 N4 110.2(8) . . ?
N3 C17 C18 117.3(12) . . ?
N3 C17 C16 114.3(9) . . ?
C18 C17 C16 128.3(12) . . ?
C19 C18 C17 117.1(15) . . ?
C18 C19 C20 129.1(17) . . ?
C19 C20 C21 112.5(15) . . ?
N3 C21 C20 123.3(12) . . ?
C5 N1 C9 120.4(7) . . ?
C5 N1 Co1 113.2(5) . . ?
C9 N1 Co1 126.5(6) . . ?
C15 N2 C11 119.5(7) . . ?
C15 N2 Co1 125.6(6) . . ?
C11 N2 Co1 114.9(5) . . ?
C21 N3 C17 120.4(9) . . ?
C21 N3 Co1 127.0(8) . . ?
C17 N3 Co1 112.6(8) . . ?
C4 N4 C16 113.1(7) . . ?
C4 N4 C10 112.1(7) . . ?
C16 N4 C10 110.5(6) . . ?
C4 N4 Co1 106.4(5) . . ?
C16 N4 Co1 104.4(6) . . ?
C10 N4 Co1 110.0(5) . . ?
C1 N5 O2 117.6(7) . . ?
C1 O1 Co1 110.0(6) . . ?
N5 O2 Co1 106.9(5) . . ?
O4 Cl1 O3 113.9(7) . . ?
O4 Cl1 O5 106.4(6) . . ?
O3 Cl1 O5 111.4(5) . . ?
O4 Cl1 O6 105.5(7) . . ?
O3 Cl1 O6 107.0(6) . . ?
O5 Cl1 O6 112.5(7) . . ?
O12 Cl2 O12 130(3) . 2 ?
O12 Cl2 O13 91.6(17) . . ?
O12 Cl2 O13 78.4(16) 2 . ?
O12 Cl2 O13 78.4(16) . 2 ?
O12 Cl2 O13 91.6(17) 2 2 ?
O13 Cl2 O13 156.2(18) . 2 ?
O12 Cl2 O11 114.8(15) . . ?
O12 Cl2 O11 114.8(15) 2 . ?
O13 Cl2 O11 101.9(9) . . ?
O13 Cl2 O11 101.9(9) 2 . ?
Cl2 O12 O13 51.3(11) . 2 ?
Cl2 O13 O12 50.2(12) . 2 ?
O1 Co1 O2 86.2(2) . . ?
O1 Co1 N2 95.9(3) . . ?
O2 Co1 N2 177.7(3) . . ?
O1 Co1 N3 94.1(3) . . ?
O2 Co1 N3 89.4(3) . . ?
N2 Co1 N3 91.3(3) . . ?
O1 Co1 N1 95.4(2) . . ?
O2 Co1 N1 88.7(2) . . ?
N2 Co1 N1 90.1(2) . . ?
N3 Co1 N1 170.2(3) . . ?
O1 Co1 N4 177.0(2) . . ?
O2 Co1 N4 90.9(3) . . ?
N2 Co1 N4 87.0(3) . . ?
N3 Co1 N4 85.3(3) . . ?
N1 Co1 N4 85.1(3) . . ?

loop_
_geom_bond_atom_site_label_1
_geom_bond_atom_site_label_2
_geom_bond_distance
_geom_bond_site_symmetry_2
_geom_bond_publ_flag
C1 N5 1.268(11) . ?
C1 O1 1.289(9) . ?
C1 C2 1.503(14) . ?
C2 C3 1.478(18) . ?
C4 C5 1.484(12) . ?
C4 N4 1.492(11) . ?
C5 N1 1.328(10) . ?
C5 C6 1.405(13) . ?
C6 C7 1.375(15) . ?
C7 C8 1.347(15) . ?
C8 C9 1.362(12) . ?
C9 N1 1.341(10) . ?
C10 C11 1.483(11) . ?
C10 N4 1.509(9) . ?
C11 N2 1.350(10) . ?
C11 C12 1.364(10) . ?
C12 C13 1.382(14) . ?
C13 C14 1.341(14) . ?
C14 C15 1.375(11) . ?
C15 N2 1.339(9) . ?
C16 C17 1.462(15) . ?
C16 N4 1.496(11) . ?
C17 N3 1.350(13) . ?
C17 C18 1.426(16) . ?
C18 C19 1.29(2) . ?
C19 C20 1.31(2) . ?
C20 C21 1.401(16) . ?
C21 N3 1.330(13) . ?
N1 Co1 1.922(6) . ?
N2 Co1 1.910(6) . ?
N3 Co1 1.914(7) . ?
N4 Co1 1.933(7) . ?
N5 O2 1.390(10) . ?
O1 Co1 1.863(5) . ?
O2 Co1 1.863(5) . ?
O3 Cl1 1.407(8) . ?
O4 Cl1 1.393(8) . ?
O5 Cl1 1.421(8) . ?
O6 Cl1 1.441(10) . ?
Cl2 O12 1.265(18) . ?
Cl2 O12 1.265(18) 2 ?
Cl2 O13 1.29(2) . ?
Cl2 O13 1.29(2) 2 ?
Cl2 O11 1.378(18) . ?
O12 O13 1.61(4) 2 ?
O13 O12 1.61(4) 2 ?

loop_
_geom_torsion_atom_site_label_1
_geom_torsion_atom_site_label_2
_geom_torsion_atom_site_label_3
_geom_torsion_atom_site_label_4
_geom_torsion
_geom_torsion_site_symmetry_1
_geom_torsion_site_symmetry_2
_geom_torsion_site_symmetry_3
_geom_torsion_site_symmetry_4
_geom_torsion_publ_flag
N5 C1 C2 C3 -134.2(12) . . . . ?
O1 C1 C2 C3 46.2(16) . . . . ?
N4 C4 C5 N1 27.1(11) . . . . ?
N4 C4 C5 C6 -153.9(9) . . . . ?
N1 C5 C6 C7 2.5(15) . . . . ?
C4 C5 C6 C7 -176.4(9) . . . . ?
C5 C6 C7 C8 -0.9(17) . . . . ?
C6 C7 C8 C9 -1.1(18) . . . . ?
C7 C8 C9 N1 1.7(15) . . . . ?
N4 C10 C11 N2 -6.7(10) . . . . ?
N4 C10 C11 C12 174.9(7) . . . . ?
N2 C11 C12 C13 -1.7(12) . . . . ?
C10 C11 C12 C13 176.7(8) . . . . ?
C11 C12 C13 C14 0.5(14) . . . . ?
C12 C13 C14 C15 1.5(15) . . . . ?
C13 C14 C15 N2 -2.5(14) . . . . ?
N4 C16 C17 N3 -25.8(11) . . . . ?
N4 C16 C17 C18 156.9(10) . . . . ?
N3 C17 C18 C19 -1.3(19) . . . . ?
C16 C17 C18 C19 176.0(13) . . . . ?
C17 C18 C19 C20 6(3) . . . . ?
C18 C19 C20 C21 -7(3) . . . . ?
C19 C20 C21 N3 3.1(19) . . . . ?
C6 C5 N1 C9 -2.1(12) . . . . ?
C4 C5 N1 C9 177.0(7) . . . . ?
C6 C5 N1 Co1 176.6(7) . . . . ?
C4 C5 N1 Co1 -4.3(9) . . . . ?
C8 C9 N1 C5 0.0(12) . . . . ?
C8 C9 N1 Co1 -178.5(6) . . . . ?
C14 C15 N2 C11 1.4(12) . . . . ?
C14 C15 N2 Co1 179.5(6) . . . . ?
C12 C11 N2 C15 0.7(11) . . . . ?
C10 C11 N2 C15 -177.8(7) . . . . ?
C12 C11 N2 Co1 -177.6(6) . . . . ?
C10 C11 N2 Co1 3.9(8) . . . . ?
C20 C21 N3 C17 0.7(15) . . . . ?
C20 C21 N3 Co1 -178.6(8) . . . . ?
C18 C17 N3 C21 -1.7(14) . . . . ?
C16 C17 N3 C21 -179.4(8) . . . . ?
C18 C17 N3 Co1 177.7(8) . . . . ?
C16 C17 N3 Co1 0.0(10) . . . . ?
C5 C4 N4 C16 -149.8(8) . . . . ?
C5 C4 N4 C10 84.5(9) . . . . ?
C5 C4 N4 Co1 -35.7(8) . . . . ?
C17 C16 N4 C4 152.9(8) . . . . ?
C17 C16 N4 C10 -80.6(9) . . . . ?
C17 C16 N4 Co1 37.6(8) . . . . ?
C11 C10 N4 C4 -111.9(8) . . . . ?
C11 C10 N4 C16 120.9(8) . . . . ?
C11 C10 N4 Co1 6.2(8) . . . . ?
O1 C1 N5 O2 1.9(11) . . . . ?
C2 C1 N5 O2 -177.7(8) . . . . ?
N5 C1 O1 Co1 0.1(9) . . . . ?
C2 C1 O1 Co1 179.7(7) . . . . ?
C1 N5 O2 Co1 -2.7(8) . . . . ?
O12 Cl2 O12 O13 -82.1(12) 2 . . 2 ?
O13 Cl2 O12 O13 -158.2(18) . . . 2 ?
O11 Cl2 O12 O13 97.9(12) . . . 2 ?
O12 Cl2 O13 O12 131(3) . . . 2 ?
O13 Cl2 O13 O12 66.7(17) 2 . . 2 ?
O11 Cl2 O13 O12 -113.3(17) . . . 2 ?
C1 O1 Co1 O2 -1.3(5) . . . . ?
C1 O1 Co1 N2 179.6(5) . . . . ?
C1 O1 Co1 N3 87.9(5) . . . . ?
C1 O1 Co1 N1 -89.7(5) . . . . ?
C1 O1 Co1 N4 10(5) . . . . ?
N5 O2 Co1 O1 2.1(4) . . . . ?
N5 O2 Co1 N2 158(6) . . . . ?
N5 O2 Co1 N3 -92.0(5) . . . . ?
N5 O2 Co1 N1 97.6(5) . . . . ?
N5 O2 Co1 N4 -177.4(5) . . . . ?
C15 N2 Co1 O1 2.2(6) . . . . ?
C11 N2 Co1 O1 -179.6(5) . . . . ?
C15 N2 Co1 O2 -153(6) . . . . ?
C11 N2 Co1 O2 25(6) . . . . ?
C15 N2 Co1 N3 96.4(7) . . . . ?
C11 N2 Co1 N3 -85.4(6) . . . . ?
C15 N2 Co1 N1 -93.2(6) . . . . ?
C11 N2 Co1 N1 84.9(5) . . . . ?
C15 N2 Co1 N4 -178.3(6) . . . . ?
C11 N2 Co1 N4 -0.1(5) . . . . ?
C21 N3 Co1 O1 20.7(8) . . . . ?
C17 N3 Co1 O1 -158.6(6) . . . . ?
C21 N3 Co1 O2 106.9(8) . . . . ?
C17 N3 Co1 O2 -72.5(6) . . . . ?
C21 N3 Co1 N2 -75.3(8) . . . . ?
C17 N3 Co1 N2 105.4(6) . . . . ?
C21 N3 Co1 N1 -173.8(12) . . . . ?
C17 N3 Co1 N1 6.8(18) . . . . ?
C21 N3 Co1 N4 -162.2(8) . . . . ?
C17 N3 Co1 N4 18.5(6) . . . . ?
C5 N1 Co1 O1 163.0(5) . . . . ?
C9 N1 Co1 O1 -18.4(6) . . . . ?
C5 N1 Co1 O2 76.9(5) . . . . ?
C9 N1 Co1 O2 -104.5(6) . . . . ?
C5 N1 Co1 N2 -101.1(6) . . . . ?
C9 N1 Co1 N2 77.5(6) . . . . ?
C5 N1 Co1 N3 -2.4(17) . . . . ?
C9 N1 Co1 N3 176.2(13) . . . . ?
C5 N1 Co1 N4 -14.1(5) . . . . ?
C9 N1 Co1 N4 164.5(6) . . . . ?
C4 N4 Co1 O1 -72(5) . . . . ?
C16 N4 Co1 O1 48(5) . . . . ?
C10 N4 Co1 O1 167(5) . . . . ?
C4 N4 Co1 O2 -60.9(5) . . . . ?
C16 N4 Co1 O2 59.0(6) . . . . ?
C10 N4 Co1 O2 177.5(5) . . . . ?
C4 N4 Co1 N2 118.1(5) . . . . ?
C16 N4 Co1 N2 -122.0(6) . . . . ?
C10 N4 Co1 N2 -3.5(5) . . . . ?
C4 N4 Co1 N3 -150.3(6) . . . . ?
C16 N4 Co1 N3 -30.4(6) . . . . ?
C10 N4 Co1 N3 88.1(5) . . . . ?
C4 N4 Co1 N1 27.7(5) . . . . ?
C16 N4 Co1 N1 147.6(6) . . . . ?
C10 N4 Co1 N1 -93.9(5) . . . . ?
